data_4503333
loop_
_publ_author_name
'Aburaya, Kazuaki'
'Nakano, Kazunori'
'Sada, Kazuki'
'Yoswathananont, Nungruethai'
'Shigesato, Masashi'
'Hisaki, Ichiro'
'Tohnai, Norimitsu'
'Miyata, Mikiji'

_publ_section_title
;
 Importance of Weak Hydrogen Bonds in the Formation of Cholamide Inclusion
 Crystals with Aromatic Guests
;
_journal_issue 3
_journal_name_full 'Crystal Growth &amp; Design'
_journal_page_first 1013
_journal_paper_doi 10.1021/cg701011r
_journal_volume 8
_journal_year 2008
_chemical_formula_sum 'C31 H47 Cl O5'
_chemical_formula_weight 535.16
_space_group_IT_number 4
_symmetry_cell_setting monoclinic
_symmetry_Int_Tables_number 4
_symmetry_space_group_name_Hall 'P 2yb'
_symmetry_space_group_name_H-M 'P 1 21 1'
_cell_angle_alpha 90
_cell_angle_beta 108.242(1)
_cell_angle_gamma 90
_cell_formula_units_Z 2
_cell_length_a 12.0042(6)
_cell_length_b 8.0636(3)
_cell_length_c 15.8246(7)
_cell_measurement_reflns_used 5642
_cell_measurement_temperature 197.1
_cell_measurement_theta_max 67.6
_cell_measurement_theta_min 7.8
_cell_volume 1454.79(11)
_computing_cell_refinement PROCESS-AUTO
_computing_data_collection PROCESS-AUTO
_computing_data_reduction 'teXsan Ver. 1.10'
_computing_publication_material 'teXsan Ver. 1.10'
_computing_structure_refinement 'teXsan Ver. 1.10'
_computing_structure_solution SIR92
_diffrn_measured_fraction_theta_full 0.9826
_diffrn_measured_fraction_theta_max 0.9826
_diffrn_measurement_device_type 'Rigaku RAXIS-RAPID Imaging Plate'
_diffrn_measurement_method \w
_diffrn_radiation_type 'Cu K\a'
_diffrn_radiation_wavelength 1.5418
_diffrn_reflns_av_R_equivalents 0.052
_diffrn_reflns_limit_h_max 14
_diffrn_reflns_limit_h_min 0
_diffrn_reflns_limit_k_max 9
_diffrn_reflns_limit_k_min 0
_diffrn_reflns_limit_l_max 18
_diffrn_reflns_limit_l_min -19
_diffrn_reflns_number 16342
_diffrn_reflns_theta_full 68.21
_diffrn_reflns_theta_max 68.21
_exptl_absorpt_coefficient_mu 1.455
_exptl_absorpt_correction_T_max 0.796
_exptl_absorpt_correction_T_min 0.679
_exptl_absorpt_correction_type integration
_exptl_absorpt_process_details '(Higashi, 1999)'
_exptl_crystal_colour colorless
_exptl_crystal_density_diffrn 1.222
_exptl_crystal_density_method 'not measured'
_exptl_crystal_description block
_exptl_crystal_size_max 0.400
_exptl_crystal_size_mid 0.200
_exptl_crystal_size_min 0.100
_refine_diff_density_max 0.21
_refine_diff_density_min -0.51
_refine_ls_abs_structure_Flack 0.78(9)
_refine_ls_extinction_method none
_refine_ls_goodness_of_fit_ref 1.263
_refine_ls_hydrogen_treatment noref
_refine_ls_number_parameters 335
_refine_ls_number_reflns 2822
_refine_ls_R_factor_gt 0.0484
_refine_ls_shift/su_max 0.0002
_refine_ls_structure_factor_coef Fsqd
_refine_ls_weighting_details 'w = 1/[\s^2^(Fo^2^) + (0.05000(Max(Fo^2^,0) + 2Fc^2^)/3)^2^]'
_refine_ls_weighting_scheme calc
_refine_ls_wR_factor_ref 0.1218
_reflns_number_gt 2401
_reflns_number_total 2822
_reflns_threshold_expression F^2^>2.0\s(F^2^)
_cod_data_source_file cg701011r-file002.cif
_cod_data_source_block CA16
_cod_original_cell_volume 1454.8(1)
_cod_original_formula_sum 'C31 H47 Cl O5 '
_cod_database_code 4503333

loop_
_symmetry_equiv_pos_as_xyz
x,y,z
-x,1/2+y,-z

loop_
_atom_site_label
_atom_site_type_symbol
_atom_site_fract_x
_atom_site_fract_y
_atom_site_fract_z
_atom_site_U_iso_or_equiv
_atom_site_adp_type
_atom_site_occupancy
_atom_site_calc_flag
Cl Cl 0.5803(1) 0.405(1) 0.24136(10) 0.1007(5) Uani 1.00 d
O(1) O 0.6084(2) 0.4418(9) 0.6004(1) 0.0378(5) Uani 1.00 d
O(2) O 0.2652(2) 0.6653(9) 0.3781(1) 0.0305(5) Uani 1.00 d
O(3) O 0.2029(2) 0.1299(9) 0.2866(1) 0.0333(5) Uani 1.00 d
O(4) O -0.2155(2) 0.3589(9) -0.1720(2) 0.0519(7) Uani 1.00 d
O(5) O -0.2826(2) 0.1064(9) -0.2161(1) 0.0402(6) Uani 1.00 d
C(1) C 0.3264(3) 0.2420(9) 0.6012(2) 0.0292(7) Uani 1.00 d
C(2) C 0.4476(2) 0.2568(9) 0.5904(2) 0.0304(7) Uani 1.00 d
C(3) C 0.4980(2) 0.4289(10) 0.6174(2) 0.0306(6) Uani 1.00 d
C(4) C 0.4137(2) 0.5592(9) 0.5652(2) 0.0293(7) Uani 1.00 d
C(5) C 0.2898(2) 0.5464(10) 0.5719(2) 0.0280(6) Uani 1.00 d
C(6) C 0.2126(2) 0.6826(9) 0.5159(2) 0.0307(7) Uani 1.00 d
C(7) C 0.1717(2) 0.6524(10) 0.4163(2) 0.0283(6) Uani 1.00 d
C(8) C 0.1169(2) 0.4807(10) 0.3947(2) 0.0259(6) Uani 1.00 d
C(9) C 0.1981(2) 0.3418(9) 0.4461(2) 0.0236(6) Uani 1.00 d
C(10) C 0.2347(2) 0.3705(9) 0.5488(2) 0.0260(6) Uani 1.00 d
C(11) C 0.1430(2) 0.1717(9) 0.4165(2) 0.0274(6) Uani 1.00 d
C(12) C 0.1002(2) 0.1408(9) 0.3155(2) 0.0273(6) Uani 1.00 d
C(13) C 0.0162(2) 0.2790(9) 0.2659(2) 0.0257(6) Uani 1.00 d
C(14) C 0.0801(2) 0.4462(9) 0.2955(2) 0.0261(6) Uani 1.00 d
C(15) C 0.0024(3) 0.5734(10) 0.2340(2) 0.0351(8) Uani 1.00 d
C(16) C -0.0476(3) 0.4794(10) 0.1459(2) 0.0401(8) Uani 1.00 d
C(17) C -0.0124(2) 0.2934(10) 0.1637(2) 0.0295(7) Uani 1.00 d
C(18) C -0.0986(2) 0.2682(9) 0.2896(2) 0.0315(7) Uani 1.00 d
C(19) C 0.1288(3) 0.3534(9) 0.5835(2) 0.0340(8) Uani 1.00 d
C(20) C -0.1054(2) 0.1793(10) 0.1019(2) 0.0321(7) Uani 1.00 d
C(21) C -0.0757(4) -0.003(1) 0.1190(2) 0.0511(9) Uani 1.00 d
C(22) C -0.1208(3) 0.2268(10) 0.0050(2) 0.0400(8) Uani 1.00 d
C(23) C -0.2292(3) 0.161(1) -0.0624(2) 0.0503(9) Uani 1.00 d
C(24) C -0.2420(3) 0.2202(10) -0.1556(2) 0.0376(7) Uani 1.00 d
C(25) C 0.4191(4) 0.316(1) -0.0159(3) 0.060(1) Uani 1.00 d
C(26) C 0.4989(3) 0.370(1) 0.0641(3) 0.059(1) Uani 1.00 d
C(27) C 0.4805(4) 0.333(1) 0.1430(3) 0.059(1) Uani 1.00 d
C(28) C 0.3850(4) 0.243(1) 0.1471(3) 0.067(1) Uani 1.00 d
C(29) C 0.3066(4) 0.186(1) 0.0665(4) 0.070(1) Uani 1.00 d
C(30) C 0.3246(4) 0.222(1) -0.0129(4) 0.069(1) Uani 1.00 d
C(31) C 0.4362(5) 0.363(1) -0.1079(3) 0.075(1) Uani 1.00 d
H(1) H 0.2961 0.1331 0.5825 0.0349 Uiso 1.00 calc
H(2) H 0.3344 0.2531 0.6631 0.0349 Uiso 1.00 calc
H(3) H 0.4989 0.1747 0.6266 0.0368 Uiso 1.00 calc
H(4) H 0.4422 0.2367 0.5298 0.0368 Uiso 1.00 calc
H(5) H 0.5105 0.4423 0.6795 0.0352 Uiso 1.00 calc
H(6) H 0.4446 0.6642 0.5869 0.0352 Uiso 1.00 calc
H(7) H 0.4088 0.5482 0.5046 0.0352 Uiso 1.00 calc
H(8) H 0.2965 0.5663 0.6330 0.0330 Uiso 1.00 calc
H(9) H 0.1442 0.6917 0.5341 0.0367 Uiso 1.00 calc
H(10) H 0.2548 0.7827 0.5270 0.0367 Uiso 1.00 calc
H(11) H 0.1147 0.7324 0.3897 0.0336 Uiso 1.00 calc
H(12) H 0.0481 0.4780 0.4126 0.0293 Uiso 1.00 calc
H(13) H 0.2689 0.3469 0.4302 0.0267 Uiso 1.00 calc
H(14) H 0.2011 0.0880 0.4425 0.0332 Uiso 1.00 calc
H(15) H 0.0790 0.1576 0.4380 0.0332 Uiso 1.00 calc
H(16) H 0.0595 0.0364 0.3041 0.0319 Uiso 1.00 calc
H(17) H 0.1505 0.4394 0.2794 0.0301 Uiso 1.00 calc
H(18) H -0.0585 0.6100 0.2559 0.0443 Uiso 1.00 calc
H(19) H 0.0471 0.6674 0.2264 0.0443 Uiso 1.00 calc
H(20) H -0.1300 0.4880 0.1252 0.0486 Uiso 1.00 calc
H(21) H -0.0154 0.5219 0.1025 0.0486 Uiso 1.00 calc
H(22) H 0.0589 0.2758 0.1497 0.0352 Uiso 1.00 calc
H(23) H -0.1509 0.3527 0.2591 0.0380 Uiso 1.00 calc
H(24) H -0.1350 0.1624 0.2717 0.0380 Uiso 1.00 calc
H(25) H -0.0828 0.2804 0.3518 0.0380 Uiso 1.00 calc
H(26) H 0.0699 0.4303 0.5528 0.0410 Uiso 1.00 calc
H(27) H 0.0979 0.2439 0.5730 0.0410 Uiso 1.00 calc
H(28) H 0.1520 0.3761 0.6455 0.0410 Uiso 1.00 calc
H(29) H -0.1786 0.1974 0.1129 0.0382 Uiso 1.00 calc
H(30) H -0.0021 -0.0247 0.1079 0.0630 Uiso 1.00 calc
H(31) H -0.0669 -0.0308 0.1787 0.0630 Uiso 1.00 calc
H(32) H -0.1342 -0.0703 0.0799 0.0630 Uiso 1.00 calc
H(33) H -0.0541 0.1840 -0.0093 0.0484 Uiso 1.00 calc
H(34) H -0.1208 0.3436 0.0011 0.0484 Uiso 1.00 calc
H(35) H -0.2269 0.0434 -0.0614 0.0573 Uiso 1.00 calc
H(36) H -0.2954 0.1982 -0.0469 0.0573 Uiso 1.00 calc
H(37) H 0.6560 0.5408 0.6335 0.0760 Uiso 1.00 calc
H(38) H 0.3067 0.7754 0.3890 0.0760 Uiso 1.00 calc
H(39) H 0.1942 0.0513 0.2362 0.0760 Uiso 1.00 calc
H(40) H -0.2753 0.1515 -0.2758 0.0760 Uiso 1.00 calc
H(41) H 0.5657 0.4334 0.0636 0.0707 Uiso 1.00 calc
H(42) H 0.3748 0.2187 0.2032 0.0780 Uiso 1.00 calc
H(43) H 0.2395 0.1208 0.0672 0.0826 Uiso 1.00 calc
H(44) H 0.2716 0.1807 -0.0676 0.0833 Uiso 1.00 calc
H(45) H 0.4423 0.2655 -0.1389 0.0891 Uiso 1.00 calc
H(46) H 0.3704 0.4261 -0.1411 0.0891 Uiso 1.00 calc
H(47) H 0.5054 0.4273 -0.0965 0.0891 Uiso 1.00 calc

loop_
_atom_site_aniso_label
_atom_site_aniso_U_11
_atom_site_aniso_U_22
_atom_site_aniso_U_33
_atom_site_aniso_U_12
_atom_site_aniso_U_13
_atom_site_aniso_U_23
Cl 0.0836(8) 0.116(1) 0.0855(8) 0.0092(9) 0.0018(7) -0.0144(9)
O(1) 0.0259(9) 0.036(1) 0.047(1) -0.0014(10) 0.0049(8) -0.003(1)
O(2) 0.0336(9) 0.030(1) 0.0296(9) -0.0014(9) 0.0120(8) -0.0002(9)
O(3) 0.0281(9) 0.036(1) 0.0342(10) 0.0061(9) 0.0077(8) -0.0047(9)
O(4) 0.078(2) 0.041(1) 0.033(1) -0.009(1) 0.012(1) 0.001(1)
O(5) 0.048(1) 0.043(1) 0.030(1) -0.001(1) 0.0115(9) 0.0006(9)
C(1) 0.033(1) 0.027(2) 0.026(1) -0.002(1) 0.006(1) 0.003(1)
C(2) 0.030(1) 0.029(1) 0.028(1) -0.001(1) 0.003(1) 0.001(1)
C(3) 0.030(1) 0.030(1) 0.029(1) 0.000(1) 0.005(1) -0.002(1)
C(4) 0.031(1) 0.025(2) 0.029(1) 0.000(1) 0.006(1) -0.003(1)
C(5) 0.031(1) 0.029(1) 0.024(1) 0.000(1) 0.009(1) -0.007(1)
C(6) 0.033(1) 0.028(2) 0.033(1) 0.005(1) 0.014(1) -0.003(1)
C(7) 0.027(1) 0.026(1) 0.032(1) 0.003(1) 0.0081(10) 0.000(1)
C(8) 0.028(1) 0.027(1) 0.025(1) 0.002(1) 0.011(1) 0.002(1)
C(9) 0.026(1) 0.023(1) 0.022(1) 0.0020(10) 0.0071(10) 0.001(1)
C(10) 0.030(1) 0.027(1) 0.024(1) 0.000(1) 0.0118(10) -0.001(1)
C(11) 0.032(1) 0.023(1) 0.025(1) -0.001(1) 0.006(1) 0.001(1)
C(12) 0.029(1) 0.024(1) 0.028(1) 0.001(1) 0.0067(10) 0.003(1)
C(13) 0.026(1) 0.025(1) 0.025(1) 0.000(1) 0.006(1) 0.005(1)
C(14) 0.027(1) 0.027(1) 0.023(1) -0.001(1) 0.008(1) 0.003(1)
C(15) 0.037(2) 0.030(2) 0.035(1) 0.008(1) 0.006(1) 0.007(1)
C(16) 0.047(2) 0.038(2) 0.029(1) -0.001(1) 0.002(1) 0.012(1)
C(17) 0.028(1) 0.036(2) 0.023(1) -0.003(1) 0.006(1) 0.003(1)
C(18) 0.030(1) 0.037(2) 0.027(1) -0.002(1) 0.009(1) 0.005(1)
C(19) 0.035(1) 0.040(2) 0.031(1) -0.002(1) 0.016(1) -0.002(1)
C(20) 0.028(1) 0.039(2) 0.025(1) -0.003(1) 0.002(1) 0.002(1)
C(21) 0.060(2) 0.040(2) 0.039(2) -0.003(2) -0.005(2) -0.001(2)
C(22) 0.040(1) 0.053(2) 0.026(1) -0.006(2) 0.007(1) 0.003(1)
C(23) 0.050(2) 0.069(3) 0.027(1) -0.019(2) 0.005(1) 0.005(2)
C(24) 0.033(1) 0.045(1) 0.032(1) -0.003(1) 0.004(1) 0.002(1)
C(25) 0.061(2) 0.043(2) 0.076(2) -0.001(2) 0.023(2) -0.006(2)
C(26) 0.047(2) 0.051(2) 0.081(2) -0.005(2) 0.021(2) -0.004(2)
C(27) 0.054(2) 0.045(2) 0.076(2) 0.010(2) 0.018(1) 0.001(2)
C(28) 0.065(2) 0.051(3) 0.095(3) 0.007(2) 0.038(2) 0.017(2)
C(29) 0.054(2) 0.044(3) 0.115(3) -0.005(2) 0.029(2) 0.004(2)
C(30) 0.053(2) 0.045(2) 0.101(3) -0.003(2) 0.013(2) -0.017(2)
C(31) 0.086(3) 0.072(3) 0.066(2) -0.016(3) 0.020(2) -0.008(3)

loop_
_atom_type_symbol
_atom_type_description
_atom_type_scat_dispersion_real
_atom_type_scat_dispersion_imag
_atom_type_scat_source
C C 0.018 0.009
;International Tables for Crystallography
(1992, Vol. C, Tables 4.2.6.8 and 6.1.1.1)
;
H H 0.000 0.000
;International Tables for Crystallography
(1992, Vol. C, Table 6.1.1.2)
;
O O 0.049 0.032
;International Tables for Crystallography
(1992, Vol. C, Tables 4.2.6.8 and 6.1.1.1)
;
Cl Cl 0.364 0.702
;International Tables for Crystallography
(1992, Vol. C, Tables 4.2.6.8 and 6.1.1.1)
;

loop_
_geom_angle_atom_site_label_1
_geom_angle_atom_site_label_2
_geom_angle_atom_site_label_3
_geom_angle
_geom_angle_site_symmetry_2
_geom_angle_site_symmetry_3
_geom_angle_publ_flag
C(2) C(1) C(10) 115.5(3) 1_555 1_555 yes
C(1) C(2) C(3) 110.5(3) 1_555 1_555 yes
O(1) C(3) C(2) 108.8(3) 1_555 1_555 yes
O(1) C(3) C(4) 110.2(3) 1_555 1_555 yes
C(2) C(3) C(4) 110.0(2) 1_555 1_555 yes
C(3) C(4) C(5) 114.5(3) 1_555 1_555 yes
C(4) C(5) C(6) 109.8(3) 1_555 1_555 yes
C(4) C(5) C(10) 113.3(3) 1_555 1_555 yes
C(6) C(5) C(10) 112.4(2) 1_555 1_555 yes
C(5) C(6) C(7) 115.3(3) 1_555 1_555 yes
O(2) C(7) C(6) 112.7(2) 1_555 1_555 yes
O(2) C(7) C(8) 108.1(3) 1_555 1_555 yes
C(6) C(7) C(8) 110.8(3) 1_555 1_555 yes
C(7) C(8) C(9) 112.6(2) 1_555 1_555 yes
C(7) C(8) C(14) 111.3(3) 1_555 1_555 yes
C(9) C(8) C(14) 110.1(3) 1_555 1_555 yes
C(8) C(9) C(10) 111.5(3) 1_555 1_555 yes
C(8) C(9) C(11) 110.4(2) 1_555 1_555 yes
C(10) C(9) C(11) 113.8(3) 1_555 1_555 yes
C(1) C(10) C(5) 107.7(2) 1_555 1_555 yes
C(1) C(10) C(9) 112.3(3) 1_555 1_555 yes
C(1) C(10) C(19) 106.0(3) 1_555 1_555 yes
C(5) C(10) C(9) 109.8(3) 1_555 1_555 yes
C(5) C(10) C(19) 109.6(3) 1_555 1_555 yes
C(9) C(10) C(19) 111.3(2) 1_555 1_555 yes
C(9) C(11) C(12) 115.7(3) 1_555 1_555 yes
O(3) C(12) C(11) 107.4(2) 1_555 1_555 yes
O(3) C(12) C(13) 111.6(3) 1_555 1_555 yes
C(11) C(12) C(13) 111.4(3) 1_555 1_555 yes
C(12) C(13) C(14) 107.0(2) 1_555 1_555 yes
C(12) C(13) C(17) 118.8(3) 1_555 1_555 yes
C(12) C(13) C(18) 109.1(3) 1_555 1_555 yes
C(14) C(13) C(17) 100.2(2) 1_555 1_555 yes
C(14) C(13) C(18) 111.8(3) 1_555 1_555 yes
C(17) C(13) C(18) 109.6(2) 1_555 1_555 yes
C(8) C(14) C(13) 115.4(3) 1_555 1_555 yes
C(8) C(14) C(15) 117.5(3) 1_555 1_555 yes
C(13) C(14) C(15) 104.3(2) 1_555 1_555 yes
C(14) C(15) C(16) 103.6(3) 1_555 1_555 yes
C(15) C(16) C(17) 107.7(3) 1_555 1_555 yes
C(13) C(17) C(16) 102.7(3) 1_555 1_555 yes
C(13) C(17) C(20) 119.9(3) 1_555 1_555 yes
C(16) C(17) C(20) 111.0(3) 1_555 1_555 yes
C(17) C(20) C(21) 112.5(3) 1_555 1_555 yes
C(17) C(20) C(22) 108.8(3) 1_555 1_555 yes
C(21) C(20) C(22) 111.6(3) 1_555 1_555 yes
C(20) C(22) C(23) 115.5(3) 1_555 1_555 yes
C(22) C(23) C(24) 112.7(3) 1_555 1_555 yes
O(4) C(24) O(5) 123.6(3) 1_555 1_555 yes
O(4) C(24) C(23) 123.0(4) 1_555 1_555 yes
O(5) C(24) C(23) 113.3(4) 1_555 1_555 yes
C(26) C(25) C(30) 118.6(5) 1_555 1_555 yes
C(26) C(25) C(31) 120.8(5) 1_555 1_555 yes
C(30) C(25) C(31) 120.6(5) 1_555 1_555 yes
C(25) C(26) C(27) 119.9(5) 1_555 1_555 yes
Cl C(27) C(26) 118.6(4) 1_555 1_555 yes
Cl C(27) C(28) 119.1(4) 1_555 1_555 yes
C(26) C(27) C(28) 122.2(5) 1_555 1_555 yes
C(27) C(28) C(29) 117.4(5) 1_555 1_555 yes
C(28) C(29) C(30) 120.8(5) 1_555 1_555 yes
C(25) C(30) C(29) 121.0(5) 1_555 1_555 yes

loop_
_geom_bond_atom_site_label_1
_geom_bond_atom_site_label_2
_geom_bond_distance
_geom_bond_publ_flag
Cl C(27) 1.741(6) yes
O(1) C(3) 1.436(4) yes
O(2) C(7) 1.434(4) yes
O(3) C(12) 1.446(4) yes
O(4) C(24) 1.213(5) yes
O(5) C(24) 1.306(5) yes
C(1) C(2) 1.521(4) yes
C(1) C(10) 1.550(4) yes
C(2) C(3) 1.521(5) yes
C(3) C(4) 1.512(5) yes
C(4) C(5) 1.528(4) yes
C(5) C(6) 1.528(5) yes
C(5) C(10) 1.559(5) yes
C(6) C(7) 1.517(4) yes
C(7) C(8) 1.525(5) yes
C(8) C(9) 1.539(4) yes
C(8) C(14) 1.518(4) yes
C(9) C(10) 1.563(4) yes
C(9) C(11) 1.531(4) yes
C(10) C(19) 1.541(4) yes
C(11) C(12) 1.538(4) yes
C(12) C(13) 1.542(4) yes
C(13) C(14) 1.550(4) yes
C(13) C(17) 1.549(4) yes
C(13) C(18) 1.541(4) yes
C(14) C(15) 1.517(4) yes
C(15) C(16) 1.534(5) yes
C(16) C(17) 1.560(5) yes
C(17) C(20) 1.538(5) yes
C(20) C(21) 1.515(6) yes
C(20) C(22) 1.534(4) yes
C(22) C(23) 1.497(5) yes
C(23) C(24) 1.510(5) yes
C(25) C(26) 1.397(7) yes
C(25) C(30) 1.378(7) yes
C(25) C(31) 1.578(8) yes
C(26) C(27) 1.368(7) yes
C(27) C(28) 1.375(7) yes
C(28) C(29) 1.403(8) yes
C(29) C(30) 1.370(9) yes

loop_
_geom_contact_atom_site_label_1
_geom_contact_atom_site_label_2
_geom_contact_distance
_geom_contact_site_symmetry_2
O(1) O(2) 2.659(3) 2_646
O(1) O(3) 2.845(3) 2_656
O(1) C(11) 3.594(4) 2_656
O(1) C(7) 3.595(4) 2_646
O(2) O(5) 2.680(3) 2_555
O(2) C(2) 3.407(4) 2_656
O(2) C(24) 3.474(4) 2_555
O(2) O(4) 3.496(3) 2_555
O(2) C(3) 3.533(4) 2_656
O(3) O(4) 2.874(4) 2_545
O(4) C(29) 3.478(6) 2_555
O(4) C(21) 3.511(6) 2_555
O(5) C(14) 3.326(4) 2_545
O(5) C(15) 3.473(4) 2_545
O(5) C(28) 3.486(6) 2_545

loop_
_geom_torsion_atom_site_label_1
_geom_torsion_atom_site_label_2
_geom_torsion_atom_site_label_3
_geom_torsion_atom_site_label_4
_geom_torsion
_geom_torsion_site_symmetry_1
_geom_torsion_site_symmetry_2
_geom_torsion_site_symmetry_3
_geom_torsion_site_symmetry_4
_geom_torsion_publ_flag
Cl C(27) C(26) C(25) -178.8(4) 1_555 1_555 1_555 1_555 yes
Cl C(27) C(28) C(29) 179.9(4) 1_555 1_555 1_555 1_555 yes
O(1) C(3) C(2) C(1) -176.0(2) 1_555 1_555 1_555 1_555 yes
O(1) C(3) C(4) C(5) 174.7(3) 1_555 1_555 1_555 1_555 yes
O(2) C(7) C(6) C(5) -70.4(4) 1_555 1_555 1_555 1_555 yes
O(2) C(7) C(8) C(9) 70.4(3) 1_555 1_555 1_555 1_555 yes
O(2) C(7) C(8) C(14) -53.8(3) 1_555 1_555 1_555 1_555 yes
O(3) C(12) C(11) C(9) 69.0(3) 1_555 1_555 1_555 1_555 yes
O(3) C(12) C(13) C(14) -66.9(3) 1_555 1_555 1_555 1_555 yes
O(3) C(12) C(13) C(17) 45.4(4) 1_555 1_555 1_555 1_555 yes
O(3) C(12) C(13) C(18) 172.0(3) 1_555 1_555 1_555 1_555 yes
O(4) C(24) C(23) C(22) -37.9(6) 1_555 1_555 1_555 1_555 yes
O(5) C(24) C(23) C(22) 141.1(4) 1_555 1_555 1_555 1_555 yes
C(1) C(2) C(3) C(4) -55.2(3) 1_555 1_555 1_555 1_555 yes
C(1) C(10) C(5) C(4) 48.3(3) 1_555 1_555 1_555 1_555 yes
C(1) C(10) C(5) C(6) 173.5(3) 1_555 1_555 1_555 1_555 yes
C(1) C(10) C(9) C(8) -174.2(3) 1_555 1_555 1_555 1_555 yes
C(1) C(10) C(9) C(11) 60.1(3) 1_555 1_555 1_555 1_555 yes
C(2) C(1) C(10) C(5) -52.2(3) 1_555 1_555 1_555 1_555 yes
C(2) C(1) C(10) C(9) 68.8(4) 1_555 1_555 1_555 1_555 yes
C(2) C(1) C(10) C(19) -169.5(3) 1_555 1_555 1_555 1_555 yes
C(2) C(3) C(4) C(5) 54.7(3) 1_555 1_555 1_555 1_555 yes
C(3) C(2) C(1) C(10) 57.3(4) 1_555 1_555 1_555 1_555 yes
C(3) C(4) C(5) C(6) -179.4(3) 1_555 1_555 1_555 1_555 yes
C(3) C(4) C(5) C(10) -52.8(4) 1_555 1_555 1_555 1_555 yes
C(4) C(5) C(6) C(7) 76.3(3) 1_555 1_555 1_555 1_555 yes
C(4) C(5) C(10) C(9) -74.3(3) 1_555 1_555 1_555 1_555 yes
C(4) C(5) C(10) C(19) 163.2(3) 1_555 1_555 1_555 1_555 yes
C(5) C(6) C(7) C(8) 50.9(4) 1_555 1_555 1_555 1_555 yes
C(5) C(10) C(9) C(8) -54.3(3) 1_555 1_555 1_555 1_555 yes
C(5) C(10) C(9) C(11) 179.9(2) 1_555 1_555 1_555 1_555 yes
C(6) C(5) C(10) C(9) 50.9(3) 1_555 1_555 1_555 1_555 yes
C(6) C(5) C(10) C(19) -71.6(3) 1_555 1_555 1_555 1_555 yes
C(6) C(7) C(8) C(9) -53.5(3) 1_555 1_555 1_555 1_555 yes
C(6) C(7) C(8) C(14) -177.7(3) 1_555 1_555 1_555 1_555 yes
C(7) C(6) C(5) C(10) -50.8(4) 1_555 1_555 1_555 1_555 yes
C(7) C(8) C(9) C(10) 56.9(3) 1_555 1_555 1_555 1_555 yes
C(7) C(8) C(9) C(11) -175.5(3) 1_555 1_555 1_555 1_555 yes
C(7) C(8) C(14) C(13) -176.4(3) 1_555 1_555 1_555 1_555 yes
C(7) C(8) C(14) C(15) -52.6(4) 1_555 1_555 1_555 1_555 yes
C(8) C(9) C(10) C(19) 67.1(3) 1_555 1_555 1_555 1_555 yes
C(8) C(9) C(11) C(12) 50.9(3) 1_555 1_555 1_555 1_555 yes
C(8) C(14) C(13) C(12) -58.5(3) 1_555 1_555 1_555 1_555 yes
C(8) C(14) C(13) C(17) 177.0(3) 1_555 1_555 1_555 1_555 yes
C(8) C(14) C(13) C(18) 60.9(3) 1_555 1_555 1_555 1_555 yes
C(8) C(14) C(15) C(16) -163.3(3) 1_555 1_555 1_555 1_555 yes
C(9) C(8) C(14) C(13) 58.0(3) 1_555 1_555 1_555 1_555 yes
C(9) C(8) C(14) C(15) -178.2(3) 1_555 1_555 1_555 1_555 yes
C(9) C(11) C(12) C(13) -53.5(3) 1_555 1_555 1_555 1_555 yes
C(10) C(9) C(8) C(14) -178.2(2) 1_555 1_555 1_555 1_555 yes
C(10) C(9) C(11) C(12) 177.2(3) 1_555 1_555 1_555 1_555 yes
C(11) C(9) C(8) C(14) -50.7(3) 1_555 1_555 1_555 1_555 yes
C(11) C(9) C(10) C(19) -58.6(4) 1_555 1_555 1_555 1_555 yes
C(11) C(12) C(13) C(14) 53.1(3) 1_555 1_555 1_555 1_555 yes
C(11) C(12) C(13) C(17) 165.4(3) 1_555 1_555 1_555 1_555 yes
C(11) C(12) C(13) C(18) -68.0(3) 1_555 1_555 1_555 1_555 yes
C(12) C(13) C(14) C(15) 171.1(3) 1_555 1_555 1_555 1_555 yes
C(12) C(13) C(17) C(16) -155.5(3) 1_555 1_555 1_555 1_555 yes
C(12) C(13) C(17) C(20) 80.9(4) 1_555 1_555 1_555 1_555 yes
C(13) C(14) C(15) C(16) -34.2(3) 1_555 1_555 1_555 1_555 yes
C(13) C(17) C(16) C(15) 19.8(4) 1_555 1_555 1_555 1_555 yes
C(13) C(17) C(20) C(21) -59.0(4) 1_555 1_555 1_555 1_555 yes
C(13) C(17) C(20) C(22) 176.8(3) 1_555 1_555 1_555 1_555 yes
C(14) C(13) C(17) C(16) -39.5(3) 1_555 1_555 1_555 1_555 yes
C(14) C(13) C(17) C(20) -163.1(3) 1_555 1_555 1_555 1_555 yes
C(14) C(15) C(16) C(17) 8.6(4) 1_555 1_555 1_555 1_555 yes
C(15) C(14) C(13) C(17) 46.6(3) 1_555 1_555 1_555 1_555 yes
C(15) C(14) C(13) C(18) -69.5(3) 1_555 1_555 1_555 1_555 yes
C(15) C(16) C(17) C(20) 149.2(3) 1_555 1_555 1_555 1_555 yes
C(16) C(17) C(13) C(18) 78.2(3) 1_555 1_555 1_555 1_555 yes
C(16) C(17) C(20) C(21) -178.5(3) 1_555 1_555 1_555 1_555 yes
C(16) C(17) C(20) C(22) 57.3(4) 1_555 1_555 1_555 1_555 yes
C(17) C(20) C(22) C(23) -164.0(4) 1_555 1_555 1_555 1_555 yes
C(18) C(13) C(17) C(20) -45.4(4) 1_555 1_555 1_555 1_555 yes
C(20) C(22) C(23) C(24) 177.0(4) 1_555 1_555 1_555 1_555 yes
C(21) C(20) C(22) C(23) 71.3(5) 1_555 1_555 1_555 1_555 yes
C(25) C(26) C(27) C(28) -0.1(8) 1_555 1_555 1_555 1_555 yes
C(25) C(30) C(29) C(28) -0.9(8) 1_555 1_555 1_555 1_555 yes
C(26) C(25) C(30) C(29) 2.0(8) 1_555 1_555 1_555 1_555 yes
C(26) C(27) C(28) C(29) 1.2(8) 1_555 1_555 1_555 1_555 yes
C(27) C(26) C(25) C(30) -1.5(7) 1_555 1_555 1_555 1_555 yes
C(27) C(26) C(25) C(31) 178.0(5) 1_555 1_555 1_555 1_555 yes
C(27) C(28) C(29) C(30) -0.7(8) 1_555 1_555 1_555 1_555 yes
C(29) C(30) C(25) C(31) -177.5(5) 1_555 1_555 1_555 1_555 yes
